data_7102190
loop_
_publ_author_name
'Petrar, Petronela Maria'
'Nemes, Gabriela'
'Silaghi-Dumitrescu, Ioan'
'Ranaivonjatovo, Henri'
'Gornitzka, Heinz'
'Escudi\'e, Jean'

_publ_section_title
;
 1,3-Digermacyclobutanes with exocyclic C=P and C=P=S double bonds.
;
_journal_issue 40
_journal_name_full 'Chemical communications (Cambridge, England)'
_journal_page_first 4149
_journal_page_last 4151
_journal_paper_doi 10.1039/b708308d
_journal_year 2007
_chemical_formula_sum 'C54 H94 Ge2 P2'
_chemical_formula_weight 950.41
_chemical_name_systematic
;
?
;
_space_group_IT_number 15
_symmetry_cell_setting monoclinic
_symmetry_space_group_name_Hall '-C 2yc'
_symmetry_space_group_name_H-M 'C 1 2/c 1'
_atom_sites_solution_hydrogens geom
_atom_sites_solution_primary direct
_atom_sites_solution_secondary difmap
_audit_creation_method SHELXL-97
_cell_angle_alpha 90.00
_cell_angle_beta 115.321(2)
_cell_angle_gamma 90.00
_cell_formula_units_Z 4
_cell_length_a 33.039(3)
_cell_length_b 10.8738(11)
_cell_length_c 17.1736(17)
_cell_measurement_reflns_used 9104
_cell_measurement_temperature 173(2)
_cell_measurement_theta_max 26.388
_cell_measurement_theta_min 2.220
_cell_volume 5577.0(10)
_computing_cell_refinement 'Bruker SMART'
_computing_data_collection 'Bruker SMART'
_computing_data_reduction 'Bruker SHELXTL'
_computing_molecular_graphics 'Bruker SHELXTL'
_computing_publication_material 'Bruker SHELXTL'
_computing_structure_refinement 'SHELXL-97 (Sheldrick, 1997)'
_computing_structure_solution 'SHELXS-97 (Sheldrick, 1990)'
_diffrn_ambient_temperature 173(2)
_diffrn_measured_fraction_theta_full 0.996
_diffrn_measured_fraction_theta_max 0.996
_diffrn_measurement_device_type 'Bruker CCD detector'
_diffrn_measurement_method 'phi and omega scans'
_diffrn_radiation_monochromator graphite
_diffrn_radiation_source 'fine-focus sealed tube'
_diffrn_radiation_type MoK\a
_diffrn_radiation_wavelength 0.71073
_diffrn_reflns_av_R_equivalents 0.0595
_diffrn_reflns_av_sigmaI/netI 0.0463
_diffrn_reflns_limit_h_max 41
_diffrn_reflns_limit_h_min -40
_diffrn_reflns_limit_k_max 13
_diffrn_reflns_limit_k_min -12
_diffrn_reflns_limit_l_max 17
_diffrn_reflns_limit_l_min -21
_diffrn_reflns_number 16226
_diffrn_reflns_theta_full 26.43
_diffrn_reflns_theta_max 26.43
_diffrn_reflns_theta_min 2.22
_exptl_absorpt_coefficient_mu 1.166
_exptl_absorpt_correction_T_max 1.000000
_exptl_absorpt_correction_T_min 0.749303
_exptl_absorpt_correction_type semi-empirical
_exptl_absorpt_process_details 'SADABS (Bruker-AXS)'
_exptl_crystal_colour colorless
_exptl_crystal_density_diffrn 1.132
_exptl_crystal_density_method 'not measured'
_exptl_crystal_description plate
_exptl_crystal_F_000 2048
_exptl_crystal_size_max 0.5
_exptl_crystal_size_mid 0.2
_exptl_crystal_size_min 0.1
_refine_diff_density_max 1.584
_refine_diff_density_min -0.336
_refine_diff_density_rms 0.066
_refine_ls_extinction_method none
_refine_ls_goodness_of_fit_ref 1.036
_refine_ls_hydrogen_treatment constr
_refine_ls_matrix_type full
_refine_ls_number_parameters 354
_refine_ls_number_reflns 5722
_refine_ls_number_restraints 90
_refine_ls_restrained_S_all 1.032
_refine_ls_R_factor_all 0.0435
_refine_ls_R_factor_gt 0.0343
_refine_ls_shift/su_max 0.001
_refine_ls_shift/su_mean 0.000
_refine_ls_structure_factor_coef Fsqd
_refine_ls_weighting_details 'calc w=1/[\s^2^(Fo^2^)+(0.0641P)^2^+0.2981P] where P=(Fo^2^+2Fc^2^)/3'
_refine_ls_weighting_scheme calc
_refine_ls_wR_factor_gt 0.0945
_refine_ls_wR_factor_ref 0.0997
_reflns_number_gt 4741
_reflns_number_total 5722
_reflns_threshold_expression >2sigma(I)
_cod_data_source_file b708308d.txt
_cod_data_source_block 3a
_cod_depositor_comments
;
The following automatic conversions were performed:
'_symmetry_cell_setting' value 'Monoclinic' changed to 'monoclinic'
according to '/home/saulius/struct/CIF-dictionaries/cif_core.dic'
dictionary named 'cif_core.dic' version 2.4.1 from 2010-06-29.

Automatic conversion script
Id: cif_fix_enum 1527 2010-12-29 10:47:43Z saulius 
;
_cod_original_sg_symbol_H-M C2/c
_cod_database_code 7102190

loop_
_symmetry_equiv_pos_as_xyz
'x, y, z'
'-x, y, -z+1/2'
'x+1/2, y+1/2, z'
'-x+1/2, y+1/2, -z+1/2'
'-x, -y, -z'
'x, -y, z-1/2'
'-x+1/2, -y+1/2, -z'
'x+1/2, -y+1/2, z-1/2'

loop_
_atom_site_label
_atom_site_type_symbol
_atom_site_fract_x
_atom_site_fract_y
_atom_site_fract_z
_atom_site_U_iso_or_equiv
_atom_site_adp_type
_atom_site_occupancy
_atom_site_symmetry_multiplicity
_atom_site_calc_flag
_atom_site_refinement_flags
_atom_site_disorder_assembly
_atom_site_disorder_group
Ge1 Ge 0.0000 0.78423(3) 0.2500 0.02088(10) Uani 1 2 d S . .
Ge2 Ge 0.0000 0.51560(3) 0.2500 0.02201(10) Uani 1 2 d S . .
P1 P 0.098928(17) 0.60606(6) 0.31349(4) 0.03378(15) Uani 1 1 d . . .
C1 C 0.04547(7) 0.64989(17) 0.27727(13) 0.0229(4) Uani 1 1 d . . .
C2 C 0.00735(7) 0.8880(2) 0.35232(13) 0.0281(4) Uani 1 1 d . . .
C3 C 0.05236(8) 0.9534(2) 0.38863(15) 0.0387(5) Uani 1 1 d . . .
H3A H 0.0576 0.9920 0.4437 0.058 Uiso 1 1 calc R . .
H3B H 0.0523 1.0166 0.3479 0.058 Uiso 1 1 calc R . .
H3C H 0.0762 0.8936 0.3977 0.058 Uiso 1 1 calc R . .
C4 C -0.03058(9) 0.9830(2) 0.32562(17) 0.0427(6) Uani 1 1 d . . .
H4A H -0.0595 0.9415 0.2952 0.064 Uiso 1 1 calc R . .
H4B H -0.0267 1.0442 0.2875 0.064 Uiso 1 1 calc R . .
H4C H -0.0298 1.0240 0.3771 0.064 Uiso 1 1 calc R . .
C5 C 0.00541(8) 0.8049(2) 0.42209(15) 0.0364(5) Uani 1 1 d . . .
H5A H 0.0313 0.7496 0.4434 0.055 Uiso 1 1 calc R . .
H5B H -0.0222 0.7562 0.3980 0.055 Uiso 1 1 calc R . .
H5C H 0.0058 0.8554 0.4697 0.055 Uiso 1 1 calc R . .
C6 C 0.00865(7) 0.4100(2) 0.35224(13) 0.0297(4) Uani 1 1 d . . .
C7 C 0.02900(10) 0.4866(2) 0.43449(16) 0.0477(7) Uani 1 1 d . . .
H7A H 0.0341 0.4343 0.4843 0.072 Uiso 1 1 calc R . .
H7B H 0.0084 0.5533 0.4314 0.072 Uiso 1 1 calc R . .
H7C H 0.0576 0.5215 0.4406 0.072 Uiso 1 1 calc R . .
C8 C -0.03564(9) 0.3577(2) 0.34422(18) 0.0476(7) Uani 1 1 d . . .
H8A H -0.0484 0.3042 0.2935 0.071 Uiso 1 1 calc R . .
H8B H -0.0565 0.4252 0.3381 0.071 Uiso 1 1 calc R . .
H8C H -0.0306 0.3099 0.3960 0.071 Uiso 1 1 calc R . .
C9 C 0.04151(10) 0.3053(3) 0.36154(17) 0.0485(6) Uani 1 1 d . . .
H9A H 0.0466 0.2568 0.4130 0.073 Uiso 1 1 calc R . .
H9B H 0.0700 0.3398 0.3670 0.073 Uiso 1 1 calc R . .
H9C H 0.0290 0.2523 0.3105 0.073 Uiso 1 1 calc R . .
C10 C 0.13727(6) 0.7407(2) 0.33721(14) 0.0308(5) Uani 1 1 d . . .
C11 C 0.14380(7) 0.8025(2) 0.27054(14) 0.0353(5) Uani 1 1 d . A .
C12 C 0.15813(7) 0.9242(2) 0.28373(15) 0.0370(5) Uani 1 1 d . . .
H12 H 0.1610 0.9665 0.2380 0.044 Uiso 1 1 calc R . .
C13 C 0.16840(7) 0.9869(2) 0.36014(15) 0.0328(5) Uani 1 1 d . B .
C14 C 0.17063(7) 0.9160(2) 0.42873(14) 0.0363(5) Uani 1 1 d . . .
H14 H 0.1822 0.9529 0.4842 0.044 Uiso 1 1 calc R . .
C15 C 0.15692(7) 0.7932(2) 0.42124(14) 0.0336(5) Uani 1 1 d . C .
C16 C 0.14287(10) 0.7418(3) 0.18789(18) 0.0570(8) Uani 1 1 d U . .
C17 C 0.11536(12) 0.8320(4) 0.1044(2) 0.0470(11) Uani 0.721(6) 1 d PU A 1
H17A H 0.1143 0.7934 0.0520 0.071 Uiso 0.721(6) 1 calc PR A 1
H17B H 0.1307 0.9115 0.1132 0.071 Uiso 0.721(6) 1 calc PR A 1
H17C H 0.0848 0.8446 0.0984 0.071 Uiso 0.721(6) 1 calc PR A 1
C18 C 0.11918(18) 0.6207(5) 0.1604(3) 0.0544(12) Uani 0.721(6) 1 d PU A 1
H18A H 0.1208 0.5930 0.1075 0.082 Uiso 0.721(6) 1 calc PR A 1
H18B H 0.0877 0.6303 0.1497 0.082 Uiso 0.721(6) 1 calc PR A 1
H18C H 0.1335 0.5597 0.2060 0.082 Uiso 0.721(6) 1 calc PR A 1
C19 C 0.1891(2) 0.7358(8) 0.1972(5) 0.067(2) Uani 0.721(6) 1 d PU A 1
H19A H 0.2061 0.6766 0.2424 0.100 Uiso 0.721(6) 1 calc PR A 1
H19B H 0.2030 0.8172 0.2128 0.100 Uiso 0.721(6) 1 calc PR A 1
H19C H 0.1891 0.7096 0.1426 0.100 Uiso 0.721(6) 1 calc PR A 1
C17' C 0.1079(4) 0.6886(16) 0.1300(8) 0.069(4) Uani 0.279(6) 1 d PU A 2
H17D H 0.1173 0.6196 0.1049 0.103 Uiso 0.279(6) 1 calc PR A 2
H17E H 0.0911 0.7479 0.0847 0.103 Uiso 0.279(6) 1 calc PR A 2
H17F H 0.0888 0.6582 0.1566 0.103 Uiso 0.279(6) 1 calc PR A 2
C18' C 0.1767(4) 0.5933(12) 0.2384(7) 0.067(3) Uani 0.279(6) 1 d PU A 2
H18D H 0.1565 0.5300 0.2420 0.101 Uiso 0.279(6) 1 calc PR A 2
H18E H 0.1997 0.6115 0.2963 0.101 Uiso 0.279(6) 1 calc PR A 2
H18F H 0.1910 0.5635 0.2024 0.101 Uiso 0.279(6) 1 calc PR A 2
C19' C 0.1814(7) 0.785(2) 0.1684(15) 0.070(5) Uani 0.279(6) 1 d PU A 2
H19D H 0.1891 0.7196 0.1375 0.105 Uiso 0.279(6) 1 calc PR A 2
H19E H 0.2075 0.8029 0.2225 0.105 Uiso 0.279(6) 1 calc PR A 2
H19F H 0.1725 0.8589 0.1327 0.105 Uiso 0.279(6) 1 calc PR A 2
C20 C 0.17818(8) 1.1245(2) 0.36658(18) 0.0416(6) Uani 1 1 d U . .
C21 C 0.21959(13) 1.1502(3) 0.3516(4) 0.0587(11) Uani 0.892(8) 1 d PU B 1
H21A H 0.2267 1.2381 0.3598 0.088 Uiso 0.892(8) 1 calc PR B 1
H21B H 0.2138 1.1266 0.2927 0.088 Uiso 0.892(8) 1 calc PR B 1
H21C H 0.2449 1.1026 0.3926 0.088 Uiso 0.892(8) 1 calc PR B 1
C22 C 0.13802(12) 1.1904(4) 0.2964(3) 0.0689(13) Uani 0.892(8) 1 d PU B 1
H22A H 0.1116 1.1798 0.3077 0.103 Uiso 0.892(8) 1 calc PR B 1
H22B H 0.1321 1.1552 0.2400 0.103 Uiso 0.892(8) 1 calc PR B 1
H22C H 0.1447 1.2782 0.2966 0.103 Uiso 0.892(8) 1 calc PR B 1
C23 C 0.1845(2) 1.1786(4) 0.4524(3) 0.0847(18) Uani 0.892(8) 1 d PU B 1
H23A H 0.1889 1.2677 0.4519 0.127 Uiso 0.892(8) 1 calc PR B 1
H23B H 0.2108 1.1413 0.4987 0.127 Uiso 0.892(8) 1 calc PR B 1
H23C H 0.1579 1.1619 0.4622 0.127 Uiso 0.892(8) 1 calc PR B 1
C21' C 0.2307(10) 1.142(2) 0.412(3) 0.062(10) Uani 0.108(8) 1 d PU B 2
H21D H 0.2379 1.2296 0.4108 0.093 Uiso 0.108(8) 1 calc PR B 2
H21E H 0.2444 1.0946 0.3808 0.093 Uiso 0.108(8) 1 calc PR B 2
H21F H 0.2424 1.1138 0.4715 0.093 Uiso 0.108(8) 1 calc PR B 2
C22' C 0.161(2) 1.188(4) 0.271(3) 0.105(15) Uani 0.108(8) 1 d PU B 2
H22D H 0.1279 1.1910 0.2439 0.157 Uiso 0.108(8) 1 calc PR B 2
H22E H 0.1711 1.1392 0.2351 0.157 Uiso 0.108(8) 1 calc PR B 2
H22F H 0.1727 1.2717 0.2769 0.157 Uiso 0.108(8) 1 calc PR B 2
C23' C 0.1483(15) 1.184(3) 0.404(3) 0.082(11) Uani 0.108(8) 1 d PU B 2
H23D H 0.1615 1.1708 0.4667 0.122 Uiso 0.108(8) 1 calc PR B 2
H23E H 0.1184 1.1464 0.3780 0.122 Uiso 0.108(8) 1 calc PR B 2
H23F H 0.1458 1.2723 0.3921 0.122 Uiso 0.108(8) 1 calc PR B 2
C24 C 0.16777(8) 0.7213(3) 0.50571(15) 0.0451(6) Uani 1 1 d U . .
C25 C 0.2133(6) 0.751(2) 0.5696(15) 0.073(5) Uani 0.38(3) 1 d PU C 1
H25A H 0.2167 0.8405 0.5760 0.110 Uiso 0.38(3) 1 calc PR C 1
H25B H 0.2351 0.7184 0.5502 0.110 Uiso 0.38(3) 1 calc PR C 1
H25C H 0.2185 0.7141 0.6251 0.110 Uiso 0.38(3) 1 calc PR C 1
C26 C 0.1350(10) 0.730(3) 0.539(2) 0.115(9) Uani 0.38(3) 1 d PU C 1
H26A H 0.1050 0.7272 0.4907 0.172 Uiso 0.38(3) 1 calc PR C 1
H26B H 0.1387 0.8082 0.5696 0.172 Uiso 0.38(3) 1 calc PR C 1
H26C H 0.1385 0.6616 0.5780 0.172 Uiso 0.38(3) 1 calc PR C 1
C27 C 0.1736(10) 0.5768(19) 0.4887(16) 0.112(7) Uani 0.38(3) 1 d PU C 1
H27A H 0.1845 0.5319 0.5434 0.168 Uiso 0.38(3) 1 calc PR C 1
H27B H 0.1952 0.5684 0.4639 0.168 Uiso 0.38(3) 1 calc PR C 1
H27C H 0.1447 0.5430 0.4486 0.168 Uiso 0.38(3) 1 calc PR C 1
C25' C 0.2032(7) 0.795(2) 0.5869(8) 0.105(6) Uani 0.62(3) 1 d PU C 2
H25D H 0.1885 0.8659 0.5988 0.158 Uiso 0.62(3) 1 calc PR C 2
H25E H 0.2280 0.8228 0.5745 0.158 Uiso 0.62(3) 1 calc PR C 2
H25F H 0.2148 0.7404 0.6373 0.158 Uiso 0.62(3) 1 calc PR C 2
C26' C 0.1271(4) 0.7131(11) 0.5270(9) 0.052(2) Uani 0.62(3) 1 d PU C 2
H26D H 0.1354 0.6678 0.5810 0.078 Uiso 0.62(3) 1 calc PR C 2
H26E H 0.1026 0.6701 0.4804 0.078 Uiso 0.62(3) 1 calc PR C 2
H26F H 0.1173 0.7962 0.5332 0.078 Uiso 0.62(3) 1 calc PR C 2
C27' C 0.1860(6) 0.5972(17) 0.5044(11) 0.107(5) Uani 0.62(3) 1 d PU C 2
H27D H 0.1924 0.5550 0.5588 0.161 Uiso 0.62(3) 1 calc PR C 2
H27E H 0.2138 0.6049 0.4970 0.161 Uiso 0.62(3) 1 calc PR C 2
H27F H 0.1641 0.5496 0.4565 0.161 Uiso 0.62(3) 1 calc PR C 2

loop_
_atom_site_aniso_label
_atom_site_aniso_U_11
_atom_site_aniso_U_22
_atom_site_aniso_U_33
_atom_site_aniso_U_23
_atom_site_aniso_U_13
_atom_site_aniso_U_12
Ge1 0.01936(15) 0.01730(17) 0.02398(16) 0.000 0.00735(12) 0.000
Ge2 0.01979(16) 0.01747(17) 0.02462(16) 0.000 0.00553(12) 0.000
P1 0.0203(3) 0.0313(3) 0.0431(3) 0.0034(3) 0.0072(2) 0.0022(2)
C1 0.0219(9) 0.0219(11) 0.0236(9) -0.0013(7) 0.0083(8) -0.0013(8)
C2 0.0295(10) 0.0205(10) 0.0302(11) -0.0045(8) 0.0090(9) 0.0011(9)
C3 0.0402(12) 0.0316(12) 0.0374(12) -0.0071(10) 0.0101(10) -0.0070(11)
C4 0.0438(14) 0.0361(14) 0.0452(14) -0.0050(10) 0.0161(12) 0.0132(11)
C5 0.0414(13) 0.0376(13) 0.0321(11) -0.0023(10) 0.0175(10) -0.0003(11)
C6 0.0335(11) 0.0212(10) 0.0287(10) 0.0043(8) 0.0080(9) 0.0017(9)
C7 0.0671(18) 0.0439(15) 0.0346(13) -0.0013(11) 0.0242(13) -0.0074(13)
C8 0.0460(15) 0.0435(15) 0.0490(15) 0.0180(12) 0.0162(12) -0.0067(12)
C9 0.0591(17) 0.0376(14) 0.0420(14) 0.0109(11) 0.0151(12) 0.0203(13)
C10 0.0177(9) 0.0347(12) 0.0380(12) -0.0015(10) 0.0100(9) 0.0032(9)
C11 0.0281(11) 0.0450(14) 0.0336(12) -0.0091(10) 0.0138(9) -0.0082(10)
C12 0.0307(11) 0.0468(15) 0.0349(12) -0.0009(10) 0.0153(10) -0.0090(10)
C13 0.0191(10) 0.0406(13) 0.0384(12) -0.0050(10) 0.0120(9) -0.0042(9)
C14 0.0249(10) 0.0497(15) 0.0302(11) -0.0101(10) 0.0078(9) -0.0064(10)
C15 0.0185(10) 0.0478(14) 0.0310(11) 0.0030(10) 0.0072(9) 0.0000(9)
C16 0.0547(16) 0.078(2) 0.0500(16) -0.0306(15) 0.0331(14) -0.0272(15)
C17 0.043(2) 0.068(3) 0.0296(17) -0.0063(16) 0.0155(15) -0.0104(17)
C18 0.060(3) 0.055(3) 0.048(3) -0.019(2) 0.023(2) -0.003(2)
C19 0.035(2) 0.105(7) 0.062(5) -0.035(3) 0.023(3) 0.000(3)
C17' 0.047(6) 0.114(13) 0.047(7) -0.031(7) 0.022(5) -0.015(6)
C18' 0.067(7) 0.075(7) 0.067(7) -0.022(5) 0.035(6) 0.002(6)
C19' 0.071(12) 0.084(13) 0.079(15) -0.023(8) 0.056(11) -0.006(9)
C20 0.0328(12) 0.0369(14) 0.0546(15) -0.0070(11) 0.0182(11) -0.0075(10)
C21 0.0377(19) 0.047(2) 0.095(3) 0.000(2) 0.031(2) -0.0094(15)
C22 0.047(2) 0.045(2) 0.105(3) -0.002(2) 0.022(2) 0.0040(17)
C23 0.130(5) 0.056(2) 0.087(3) -0.035(2) 0.064(3) -0.034(3)
C21' 0.049(9) 0.020(13) 0.10(3) -0.001(15) 0.019(13) -0.019(11)
C22' 0.16(4) 0.045(18) 0.066(16) 0.017(15) 0.013(16) 0.02(3)
C23' 0.075(19) 0.048(18) 0.11(3) -0.020(18) 0.03(2) 0.025(17)
C24 0.0300(12) 0.0619(18) 0.0315(12) 0.0106(11) 0.0017(10) -0.0047(12)
C25 0.049(6) 0.096(11) 0.039(10) 0.030(6) -0.015(5) -0.020(6)
C26 0.058(10) 0.21(2) 0.084(17) 0.075(14) 0.037(11) 0.039(13)
C27 0.175(18) 0.054(6) 0.047(8) 0.026(5) -0.010(9) 0.018(8)
C25' 0.088(9) 0.164(12) 0.027(4) 0.014(5) -0.011(4) -0.074(9)
C26' 0.041(4) 0.073(5) 0.036(3) 0.019(3) 0.011(3) -0.004(3)
C27' 0.131(9) 0.127(9) 0.058(7) 0.042(6) 0.035(7) 0.090(8)

loop_
_atom_type_symbol
_atom_type_description
_atom_type_scat_dispersion_real
_atom_type_scat_dispersion_imag
_atom_type_scat_source
C C 0.0033 0.0016 'International Tables Vol C Tables 4.2.6.8 and 6.1.1.4'
H H 0.0000 0.0000 'International Tables Vol C Tables 4.2.6.8 and 6.1.1.4'
P P 0.1023 0.0942 'International Tables Vol C Tables 4.2.6.8 and 6.1.1.4'
Ge Ge 0.1547 1.8001 'International Tables Vol C Tables 4.2.6.8 and 6.1.1.4'

loop_
_geom_angle_atom_site_label_1
_geom_angle_atom_site_label_2
_geom_angle_atom_site_label_3
_geom_angle
_geom_angle_site_symmetry_1
_geom_angle_site_symmetry_3
C1 Ge1 C1 86.29(11) . 2
C1 Ge1 C2 113.98(8) . .
C1 Ge1 C2 114.29(8) 2 .
C1 Ge1 C2 114.29(8) . 2
C1 Ge1 C2 113.98(8) 2 2
C2 Ge1 C2 111.85(13) . 2
C1 Ge1 Ge2 43.14(6) . .
C1 Ge1 Ge2 43.14(6) 2 .
C2 Ge1 Ge2 124.08(6) . .
C2 Ge1 Ge2 124.08(6) 2 .
C1 Ge2 C1 86.31(11) . 2
C1 Ge2 C6 115.63(8) . 2
C1 Ge2 C6 113.56(8) 2 2
C1 Ge2 C6 113.56(8) . .
C1 Ge2 C6 115.63(8) 2 .
C6 Ge2 C6 110.44(12) 2 .
C1 Ge2 Ge1 43.15(6) . .
C1 Ge2 Ge1 43.15(6) 2 .
C6 Ge2 Ge1 124.78(6) 2 .
C6 Ge2 Ge1 124.78(6) . .
C1 P1 C10 111.64(10) . .
P1 C1 Ge2 116.55(10) . .
P1 C1 Ge1 149.63(12) . .
Ge2 C1 Ge1 93.70(8) . .
C3 C2 C5 108.50(18) . .
C3 C2 C4 109.75(19) . .
C5 C2 C4 109.31(19) . .
C3 C2 Ge1 110.59(14) . .
C5 C2 Ge1 108.90(15) . .
C4 C2 Ge1 109.76(14) . .
C8 C6 C7 108.3(2) . .
C8 C6 C9 110.1(2) . .
C7 C6 C9 107.3(2) . .
C8 C6 Ge2 111.23(15) . .
C7 C6 Ge2 109.73(15) . .
C9 C6 Ge2 110.15(15) . .
C11 C10 C15 117.8(2) . .
C11 C10 P1 121.25(16) . .
C15 C10 P1 120.60(16) . .
C12 C11 C10 118.5(2) . .
C12 C11 C16 115.2(2) . .
C10 C11 C16 125.7(2) . .
C13 C12 C11 123.4(2) . .
C14 C13 C12 115.7(2) . .
C14 C13 C20 123.6(2) . .
C12 C13 C20 120.7(2) . .
C13 C14 C15 123.8(2) . .
C14 C15 C10 117.7(2) . .
C14 C15 C24 117.4(2) . .
C10 C15 C24 124.7(2) . .
C17' C16 C19 127.5(7) . .
C17' C16 C18 36.1(8) . .
C19 C16 C18 111.9(5) . .
C17' C16 C19' 121.6(11) . .
C19 C16 C19' 26.8(7) . .
C18 C16 C19' 124.9(10) . .
C17' C16 C11 123.6(6) . .
C19 C16 C11 107.8(4) . .
C18 C16 C11 117.7(3) . .
C19' C16 C11 112.3(10) . .
C17' C16 C17 67.6(8) . .
C19 C16 C17 106.3(4) . .
C18 C16 C17 103.2(3) . .
C19' C16 C17 80.1(8) . .
C11 C16 C17 109.2(3) . .
C17' C16 C18' 97.2(9) . .
C19 C16 C18' 62.7(5) . .
C18 C16 C18' 62.3(4) . .
C19' C16 C18' 88.6(8) . .
C11 C16 C18' 99.4(4) . .
C17 C16 C18' 151.4(4) . .
C23 C20 C21 109.5(3) . .
C23 C20 C13 112.8(3) . .
C21 C20 C13 110.2(2) . .
C23 C20 C23' 43.4(17) . .
C21 C20 C23' 141.3(16) . .
C13 C20 C23' 106.8(16) . .
C23 C20 C22 107.2(3) . .
C21 C20 C22 108.6(3) . .
C13 C20 C22 108.4(2) . .
C23' C20 C22 68.8(17) . .
C23 C20 C21' 79.1(17) . .
C21 C20 C21' 35.2(17) . .
C13 C20 C21' 108.1(10) . .
C23' C20 C21' 121(2) . .
C22 C20 C21' 136.6(13) . .
C23 C20 C22' 130.7(16) . .
C21 C20 C22' 73(3) . .
C13 C20 C22' 111.5(16) . .
C23' C20 C22' 103(3) . .
C22 C20 C22' 37(2) . .
C21' C20 C22' 106(3) . .
C26 C24 C25 113.5(14) . .
C26 C24 C27' 116.9(15) . .
C25 C24 C27' 85.3(11) . .
C26 C24 C26' 11.2(18) . .
C25 C24 C26' 123.7(11) . .
C27' C24 C26' 110.7(9) . .
C26 C24 C15 115.2(13) . .
C25 C24 C15 109.9(9) . .
C27' C24 C15 112.2(6) . .
C26' C24 C15 112.1(5) . .
C26 C24 C25' 91.0(13) . .
C25 C24 C25' 26.5(9) . .
C27' C24 C25' 108.5(8) . .
C26' C24 C25' 102.1(9) . .
C15 C24 C25' 110.8(6) . .
C26 C24 C27 107.9(17) . .
C25 C24 C27 100.7(12) . .
C27' C24 C27 15.5(15) . .
C26' C24 C27 99.8(12) . .
C15 C24 C27 108.5(9) . .
C25' C24 C27 122.7(11) . .

loop_
_geom_bond_atom_site_label_1
_geom_bond_atom_site_label_2
_geom_bond_distance
_geom_bond_site_symmetry_2
Ge1 C1 2.0020(19) .
Ge1 C1 2.0020(19) 2
Ge1 C2 2.014(2) .
Ge1 C2 2.014(2) 2
Ge1 Ge2 2.9210(5) .
Ge2 C1 2.0016(19) .
Ge2 C1 2.0016(19) 2
Ge2 C6 2.014(2) 2
Ge2 C6 2.014(2) .
P1 C1 1.671(2) .
P1 C10 1.863(2) .
C2 C3 1.521(3) .
C2 C5 1.524(3) .
C2 C4 1.535(3) .
C6 C8 1.520(3) .
C6 C7 1.526(3) .
C6 C9 1.533(3) .
C10 C11 1.422(3) .
C10 C15 1.424(3) .
C11 C12 1.390(4) .
C11 C16 1.554(3) .
C12 C13 1.386(3) .
C13 C14 1.383(3) .
C13 C20 1.525(3) .
C14 C15 1.399(4) .
C15 C24 1.549(3) .
C16 C17' 1.294(12) .
C16 C19 1.468(8) .
C16 C18 1.501(6) .
C16 C19' 1.52(2) .
C16 C17 1.653(5) .
C16 C18' 1.945(13) .
C20 C23 1.517(5) .
C20 C21 1.522(4) .
C20 C23' 1.54(3) .
C20 C22 1.536(5) .
C20 C21' 1.58(3) .
C20 C22' 1.64(4) .
C24 C26 1.42(3) .
C24 C25 1.469(19) .
C24 C27' 1.482(14) .
C24 C26' 1.540(13) .
C24 C25' 1.599(12) .
C24 C27 1.62(2) .
